data_4313739
loop_
_publ_author_name
'Bernadette Salignac'
'Pascal V. Grundler'
'Sonia Cayemittes'
'Urban Frey'
'Rosario Scopelliti'
'Andr\'e E. Merbach'
'Roman Hedinger'
'Kaspar Hegetschweiler'
'Roger Alberto'
'Ulrich Prinz'
'Gerhard Raabe'
'Ulrich K\"olle'
'Syd Hall'

_publ_section_title
;
 Reactivity of the Organometallic fac-[(CO)3ReI(H2O)3]+ Aquaion. Kinetic
 and Thermodynamic Properties of H2O Substitution
;
_journal_name_full 'Inorganic Chemistry'
_journal_page_first 3516
_journal_page_last 3526
_journal_paper_doi 10.1021/ic0341744
_journal_volume 42
_journal_year 2003
_chemical_formula_sum 'C14 H10 F3 N2 O7 Re S'
_chemical_formula_weight 593.51
_space_group_IT_number 14
_symmetry_cell_setting monoclinic
_symmetry_space_group_name_Hall '-P 2yn'
_symmetry_space_group_name_H-M 'P 1 21/n 1'
_cell_angle_alpha 90.00000
_cell_angle_beta 92.316(2)
_cell_angle_gamma 90.00000
_cell_formula_units_Z 4
_cell_length_a 10.8342(14)
_cell_length_b 9.8398(12)
_cell_length_c 17.719(2)
_cell_measurement_temperature 293
_cell_volume 1887.4(4)
_computing_data_reduction 'xtal ADDREF SORTRF'
_computing_molecular_graphics xtal
_computing_publication_material 'xtal BONDLA CIFIO'
_computing_structure_refinement 'xtal CRYLSQ'
_computing_structure_solution xtal
_diffrn_ambient_temperature 293
_diffrn_radiation_type 'Mo K\a'
_diffrn_radiation_wavelength .71073
_diffrn_reflns_av_R_equivalents .272
_diffrn_reflns_av_sigmaI/netI .026
_diffrn_reflns_limit_h_max 14
_diffrn_reflns_limit_h_min -14
_diffrn_reflns_limit_k_max 13
_diffrn_reflns_limit_k_min 0
_diffrn_reflns_limit_l_max 23
_diffrn_reflns_limit_l_min 0
_diffrn_reflns_number 4767
_diffrn_reflns_theta_max 29.12
_diffrn_reflns_theta_min 2.17
_exptl_absorpt_coefficient_mu 6.617
_exptl_crystal_density_diffrn 2.089
_exptl_crystal_F_000 1128
_refine_diff_density_max 2.522
_refine_diff_density_min -1.318
_refine_ls_extinction_coef 814(82)
_refine_ls_extinction_expression 'Eq22 p292 "Cryst. Comp." Munksgaard 1970'
_refine_ls_extinction_method Zachariasen
_refine_ls_goodness_of_fit_all .924
_refine_ls_goodness_of_fit_ref 1.077
_refine_ls_matrix_type full
_refine_ls_number_constraints 0
_refine_ls_number_parameters 248
_refine_ls_number_reflns 3495
_refine_ls_number_restraints 0
_refine_ls_R_factor_all .062
_refine_ls_R_factor_gt .044
_refine_ls_shift/su_max .085
_refine_ls_shift/su_mean .005
_refine_ls_structure_factor_coef Fsqd
_refine_ls_weighting_scheme calc
_refine_ls_wR_factor_all .084
_refine_ls_wR_factor_ref .083
_reflns_d_resolution_high .73
_reflns_d_resolution_low 9.389
_reflns_Friedel_coverage 0
_reflns_limit_h_max 14
_reflns_limit_h_min 0
_reflns_limit_k_max 13
_reflns_limit_k_min 0
_reflns_limit_l_max 23
_reflns_limit_l_min -23
_reflns_number_gt 3495
_reflns_number_total 4757
_reflns_threshold_expression 'Fsqd >  .00 sig(Fsqd)'
_cod_data_source_file ic0341744si20030217_060230.cif
_cod_data_source_block gr1c
_cod_original_sg_symbol_Hall -p_2yn
_cod_original_formula_sum 'C14 H10 F3 N2 O7 Re1 S1'
_cod_database_code 4313739
_cod_database_fobs_code 4313739

loop_
_symmetry_equiv_pos_as_xyz
+x,+y,+z
1/2-x,1/2+y,1/2-z
-x,-y,-z
1/2+x,1/2-y,1/2+z

loop_
_atom_site_label
_atom_site_fract_x
_atom_site_fract_y
_atom_site_fract_z
_atom_site_U_iso_or_equiv
_atom_site_adp_type
_atom_site_calc_flag
_atom_site_calc_attached_atom
_atom_site_occupancy
_atom_site_disorder_assembly
_atom_site_disorder_group
Re1 .74866(3) .72141(3) .64053(2) .0479(2) Uani ? ? 1.00000 ? ?
O4 .6115(5) .6528(6) .5547(3) .069(4) Uani ? ? 1.00000 ? ?
N2 .8297(5) .8077(6) .5416(3) .048(4) Uani ? ? 1.00000 ? ?
N1 .6509(6) .9101(6) .6202(3) .050(4) Uani ? ? 1.00000 ? ?
C9 .7792(7) .9277(8) .5161(4) .049(5) Uani ? ? 1.00000 ? ?
C8 .6823(7) .9849(8) .5607(4) .050(5) Uani ? ? 1.00000 ? ?
O2 .8801(7) .4471(7) .6485(4) .104(6) Uani ? ? 1.00000 ? ?
C10 .8233(8) .9879(9) .4507(5) .060(6) Uani ? ? 1.00000 ? ?
C7 .6251(8) 1.1074(9) .5435(5) .068(6) Uani ? ? 1.00000 ? ?
O3 .6205(7) .6335(7) .7824(4) .110(6) Uani ? ? 1.00000 ? ?
C2 .8336(9) .5508(10) .6451(5) .072(7) Uani ? ? 1.00000 ? ?
O1 .9448(8) .8365(7) .7492(5) .126(6) Uani ? ? 1.00000 ? ?
C13 .9213(8) .7496(8) .5038(5) .062(6) Uani ? ? 1.00000 ? ?
C3 .6645(8) .6647(8) .7272(5) .064(6) Uani ? ? 1.00000 ? ?
C5 .4979(8) 1.0761(10) .6481(6) .073(7) Uani ? ? 1.00000 ? ?
C11 .9175(9) .9272(10) .4132(5) .069(7) Uani ? ? 1.00000 ? ?
C4 .5585(8) .9574(9) .6622(4) .063(6) Uani ? ? 1.00000 ? ?
C12 .9662(8) .8085(10) .4399(6) .072(7) Uani ? ? 1.00000 ? ?
C1 .8696(10) .7940(9) .7083(6) .075(7) Uani ? ? 1.00000 ? ?
C6 .5325(9) 1.1532(10) .5891(6) .077(7) Uani ? ? 1.00000 ? ?
S .7172(3) .4190(3) .40591(17) .085(2) Uani ? ? 1.00000 ? ?
C14 .7509(14) .507(2) .3118(13) .182(19) Uani ? ? 1.00000 ? ?
O5a .738(3) .506(3) .4583(15) .201(10) Uiso ? ? .50000 ? ?
O6a .820(2) .320(3) .3943(15) .203(9) Uiso ? ? .50000 ? ?
O7a .6148(17) .338(2) .3952(10) .125(6) Uiso ? ? .50000 ? ?
O5b .8144(15) .4327(16) .4621(9) .105(5) Uiso ? ? .50000 ? ?
O6b .687(2) .281(2) .3822(11) .134(6) Uiso ? ? .50000 ? ?
O7b .6019(18) .4978(19) .4216(11) .144(6) Uiso ? ? .50000 ? ?
F1a .8637(15) .5137(19) .3110(8) .122(5) Uiso ? ? .50000 ? ?
F2a .695(2) .456(2) .2637(11) .133(6) Uiso ? ? .50000 ? ?
F3a .7122(15) .6472(18) .3417(9) .149(5) Uiso ? ? .50000 ? ?
F1b .658(2) .514(3) .2777(16) .197(11) Uiso ? ? .50000 ? ?
F2b .822(2) .593(2) .3218(10) .156(7) Uiso ? ? .50000 ? ?
F3b .820(2) .372(3) .2943(15) .260(11) Uiso ? ? .50000 ? ?
H4a .65035 .58515 .51883 .10000 Uiso ? ? 1.00000 ? ?
H4b .54054 .60318 .57987 .09600 Uiso ? ? 1.00000 ? ?
H13 .96150 .65524 .52448 .09000 Uiso ? ? 1.00000 ? ?
H12 1.04248 .76176 .41285 .10700 Uiso ? ? 1.00000 ? ?
H11 .95054 .97145 .36380 .10800 Uiso ? ? 1.00000 ? ?
H10 .78350 1.08478 .43206 .09000 Uiso ? ? 1.00000 ? ?
H7 .65283 1.16755 .49591 .04200 Uiso ? ? 1.00000 ? ?
H6 .48956 1.24929 .57659 .04200 Uiso ? ? 1.00000 ? ?
H5 .42225 1.10953 .67890 .25000 Uiso ? ? 1.00000 ? ?
H4 .53060 .89794 .71064 .04200 Uiso ? ? 1.00000 ? ?

loop_
_atom_site_aniso_label
_atom_site_aniso_U_11
_atom_site_aniso_U_22
_atom_site_aniso_U_33
_atom_site_aniso_U_12
_atom_site_aniso_U_13
_atom_site_aniso_U_23
Re1 .0540(2) .0452(2) .0445(2) -.00041(18) .00210(14) .00094(18)
O4 .058(4) .082(4) .069(4) -.017(3) .005(3) -.010(3)
N2 .036(4) .056(5) .053(4) -.003(3) .005(3) -.001(3)
N1 .067(5) .048(4) .037(4) .003(3) .008(3) -.002(3)
C9 .057(5) .045(5) .045(5) -.003(4) -.007(4) .005(4)
C8 .056(5) .050(5) .044(5) .006(4) .002(4) -.002(4)
O2 .129(7) .066(5) .116(6) .038(5) -.000(5) .012(4)
C10 .058(6) .069(6) .052(6) -.006(5) .002(5) .004(5)
C7 .077(7) .060(6) .066(6) .017(5) -.004(5) .014(5)
O3 .178(8) .075(5) .083(5) -.021(5) .068(5) .003(4)
C2 .089(8) .070(7) .058(6) .017(6) .010(5) .007(5)
O1 .161(8) .072(5) .137(7) -.016(5) -.092(6) .011(5)
C13 .053(5) .070(7) .063(6) .004(4) .014(5) -.002(5)
C3 .083(7) .046(5) .066(6) -.002(5) .015(5) -.012(5)
C5 .069(7) .080(8) .071(7) .016(5) .004(5) -.008(6)
C11 .069(7) .083(7) .057(6) -.016(6) .013(5) .003(5)
C4 .064(6) .081(7) .044(5) .014(5) .006(5) -.002(5)
C12 .057(6) .085(8) .076(7) -.004(5) .024(5) -.010(6)
C1 .090(8) .054(6) .079(7) -.000(5) -.025(6) .006(5)
C6 .079(7) .068(7) .082(7) .035(6) -.005(6) -.002(6)
S .093(2) .083(2) .080(2) -.0080(18) .0078(17) .0001(16)
C14 .067(12) .163(17) .31(3) -.044(11) -.028(13) -.012(18)

loop_
_atom_type_symbol
_atom_type_description
_atom_type_oxidation_number
_atom_type_number_in_cell
_atom_type_scat_dispersion_real
_atom_type_scat_dispersion_imag
_atom_type_scat_source
C ? 0 56 .002 .002 'Int Tables Vol IV Tables 2.2B and 2.3.1'
N ? 0 8 .004 .003 'Int Tables Vol IV Tables 2.2B and 2.3.1'
O ? 0 28 .008 .006 'Int Tables Vol IV Tables 2.2B and 2.3.1'
H ? 0 40 0 0 'Int Tables Vol IV Tables 2.2B and 2.3.1'
S ? 0 4 .11 .124 'Int Tables Vol IV Tables 2.2B and 2.3.1'
F ? 0 12 .014 .01 'Int Tables Vol IV Tables 2.2B and 2.3.1'
Re ? 0 4 -1.598 7.232 'Int Tables Vol IV Tables 2.2B and 2.3.1'

loop_
_diffrn_attenuator_code
_diffrn_attenuator_scale
? ?

loop_
_geom_angle_atom_site_label_1
_geom_angle_atom_site_label_2
_geom_angle_atom_site_label_3
_geom_angle_site_symmetry_1
_geom_angle_site_symmetry_2
_geom_angle_site_symmetry_3
_geom_angle
_geom_angle_publ_flag
C1 Re1 C3 . . . 86.6(4) ?
C1 Re1 C2 . . . 89.1(4) ?
C1 Re1 N1 . . . 96.0(3) ?
C1 Re1 N2 . . . 94.2(3) ?
C1 Re1 O4 . . . 174.6(3) ?
C3 Re1 C2 . . . 87.3(4) ?
C3 Re1 N1 . . . 98.0(3) ?
C3 Re1 N2 . . . 172.9(3) ?
C3 Re1 O4 . . . 97.8(3) ?
C2 Re1 N1 . . . 172.8(3) ?
C2 Re1 N2 . . . 99.7(3) ?
C2 Re1 O4 . . . 94.1(3) ?
N1 Re1 N2 . . . 75.0(2) ?
N1 Re1 O4 . . . 80.5(2) ?
N2 Re1 O4 . . . 81.0(2) ?
H4a O4 H4b . . . 107.1(5) ?
H4a O4 Re1 . . . 110.3(4) ?
H4b O4 Re1 . . . 110.1(4) ?
C13 N2 C9 . . . 119.6(7) ?
C13 N2 Re1 . . . 124.5(5) ?
C9 N2 Re1 . . . 115.8(5) ?
C8 N1 C4 . . . 117.4(7) ?
C8 N1 Re1 . . . 117.6(5) ?
C4 N1 Re1 . . . 125.0(5) ?
N2 C9 C10 . . . 119.5(7) ?
N2 C9 C8 . . . 116.2(7) ?
C10 C9 C8 . . . 124.3(7) ?
N1 C8 C7 . . . 121.7(7) ?
N1 C8 C9 . . . 115.3(7) ?
C7 C8 C9 . . . 123.0(7) ?
H10 C10 C11 . . . 121.7(8) ?
H10 C10 C9 . . . 118.3(8) ?
C11 C10 C9 . . . 119.9(8) ?
H7 C7 C8 . . . 120.8(8) ?
H7 C7 C6 . . . 120.4(8) ?
C8 C7 C6 . . . 118.8(8) ?
O2 C2 Re1 . . . 177.5(9) ?
H13 C13 N2 . . . 119.4(8) ?
H13 C13 C12 . . . 119.2(8) ?
N2 C13 C12 . . . 121.4(8) ?
O3 C3 Re1 . . . 175.4(8) ?
H5 C5 C6 . . . 117.9(9) ?
H5 C5 C4 . . . 123.6(9) ?
C6 C5 C4 . . . 118.4(9) ?
H11 C11 C12 . . . 120.3(9) ?
H11 C11 C10 . . . 120.3(9) ?
C12 C11 C10 . . . 119.4(9) ?
H4 C4 N1 . . . 118.8(8) ?
H4 C4 C5 . . . 117.3(8) ?
N1 C4 C5 . . . 123.9(8) ?
H12 C12 C11 . . . 120.5(9) ?
H12 C12 C13 . . . 119.3(9) ?
C11 C12 C13 . . . 120.2(8) ?
O1 C1 Re1 . . . 178.8(9) ?
H6 C6 C5 . . . 121.5(9) ?
H6 C6 C7 . . . 118.8(9) ?
C5 C6 C7 . . . 119.7(9) ?
O5a S O7a . . . 127.6(15) ?
O5a S O5b . . . 47.5(14) ?
O5a S O6b . . . 150.3(14) ?
O5a S O6a . . . 115.2(16) ?
O5a S O7b . . . 69.2(14) ?
O5a S C14 . . . 107.0(14) ?
O7a S O5b . . . 136.1(10) ?
O7a S O6b . . . 41.1(12) ?
O7a S O6a . . . 101.5(13) ?
O7a S O7b . . . 69.8(11) ?
O7a S C14 . . . 108.8(9) ?
O5b S O6b . . . 116.3(11) ?
O5b S O6a . . . 68.1(12) ?
O5b S O7b . . . 114.7(10) ?
O5b S C14 . . . 113.6(8) ?
O6b S O6a . . . 60.8(13) ?
O6b S O7b . . . 110.8(12) ?
O6b S C14 . . . 102.5(10) ?
O6a S O7b . . . 170.2(12) ?
O6a S C14 . . . 90.4(11) ?
O7b S C14 . . . 96.6(9) ?
F2a C14 F1b . . . 38(2) ?
F2a C14 F2b . . . 140(3) ?
F2a C14 F1a . . . 121(2) ?
F2a C14 F3a . . . 120.4(18) ?
F2a C14 F3b . . . 73.9(19) ?
F2a C14 S . . . 109.6(17) ?
F1b C14 F2b . . . 127(3) ?
F1b C14 F1a . . . 147(3) ?
F1b C14 F3a . . . 83.5(19) ?
F1b C14 F3b . . . 111(2) ?
F1b C14 S . . . 106.7(18) ?
F2b C14 F1a . . . 45.9(15) ?
F2b C14 F3a . . . 58.4(16) ?
F2b C14 F3b . . . 109.6(18) ?
F2b C14 S . . . 110.3(18) ?
F1a C14 F3a . . . 104.0(17) ?
F1a C14 F3b . . . 63.7(15) ?
F1a C14 S . . . 105.0(15) ?
F3a C14 F3b . . . 165.5(17) ?
F3a C14 S . . . 92.4(13) ?
F3b C14 S . . . 84.2(14) ?
O5b O5a S . . . 73.4(18) ?
O5b O5a O7b . . . 133(2) ?
S O5a O7b . . . 62.2(13) ?
O6b O6a S . . . 58.1(12) ?
O6b O6a O5b . . . 102.5(18) ?
S O6a O5b . . . 53.8(10) ?
O6b O7a S . . . 73.7(16) ?
O6b O7a O7b . . . 132(2) ?
S O7a O7b . . . 58.9(10) ?
O5a O5b S . . . 59.1(16) ?
O5a O5b O6a . . . 117(2) ?
S O5b O6a . . . 58.0(11) ?
O7a O6b S . . . 65.3(15) ?
O7a O6b O6a . . . 126(2) ?
S O6b O6a . . . 61.2(13) ?
S O7b O5a . . . 48.6(11) ?
S O7b O7a . . . 51.4(9) ?
O5a O7b O7a . . . 94.4(15) ?
F2b F1a C14 . . . 63(2) ?
F2b F1a F3b . . . 132(2) ?
C14 F1a F3b . . . 69.3(16) ?
F1b F2a C14 . . . 72(3) ?
F2b F3a C14 . . . 46.4(12) ?
F2a F1b C14 . . . 70(3) ?
F1a F2b C14 . . . 71(2) ?
F1a F2b F3a . . . 145(2) ?
C14 F2b F3a . . . 75.2(17) ?
F1a F3b C14 . . . 47.0(13) ?

loop_
_geom_bond_atom_site_label_1
_geom_bond_atom_site_label_2
_geom_bond_site_symmetry_1
_geom_bond_site_symmetry_2
_geom_bond_distance
_geom_bond_publ_flag
Re1 C1 . . 1.882(10) ?
Re1 C3 . . 1.901(9) ?
Re1 C2 . . 1.914(10) ?
Re1 N1 . . 2.161(6) ?
Re1 N2 . . 2.165(6) ?
Re1 O4 . . 2.190(5) ?
O4 H4a . . 1.023(6) ?
O4 H4b . . 1.028(5) ?
N2 C13 . . 1.347(10) ?
N2 C9 . . 1.370(10) ?
N1 C8 . . 1.341(10) ?
N1 C4 . . 1.353(11) ?
C9 C10 . . 1.402(12) ?
C9 C8 . . 1.453(11) ?
C8 C7 . . 1.384(12) ?
O2 C2 . . 1.139(12) ?
C10 H10 . . 1.092(8) ?
C10 C11 . . 1.376(13) ?
C7 H7 . . 1.082(9) ?
C7 C6 . . 1.389(13) ?
O3 C3 . . 1.148(12) ?
O1 C1 . . 1.147(13) ?
C13 H13 . . 1.083(8) ?
C13 C12 . . 1.379(13) ?
C5 H5 . . 1.055(10) ?
C5 C6 . . 1.356(14) ?
C5 C4 . . 1.358(13) ?
C11 H11 . . 1.053(9) ?
C11 C12 . . 1.358(14) ?
C4 H4 . . 1.092(8) ?
C12 H12 . . 1.075(9) ?
C6 H6 . . 1.073(10) ?
S O5a . . 1.28(3) ?
S O7a . . 1.37(2) ?
S O5b . . 1.427(16) ?
S O6b . . 1.45(2) ?
S O6a . . 1.50(3) ?
S O7b . . 1.51(2) ?
S C14 . . 1.93(2) ?
C14 F2a . . 1.14(3) ?
C14 F1b . . 1.15(3) ?
C14 F2b . . 1.16(3) ?
C14 F1a . . 1.23(2) ?
C14 F3a . . 1.54(3) ?
C14 F3b . . 1.57(4) ?
O5a O5b . . 1.10(3) ?
O5a O7b . . 1.59(3) ?
O6a O6b . . 1.49(3) ?
O6a O5b . . 1.64(3) ?
O7a O6b . . .99(3) ?
O7a O7b . . 1.65(3) ?
F1a F2b . . .93(3) ?
F1a F3b . . 1.50(3) ?
F2a F1b . . .74(4) ?
F3a F2b . . 1.36(3) ?

loop_
_geom_contact_atom_site_label_1
_geom_contact_atom_site_label_2
_geom_contact_distance
_geom_contact_site_symmetry_1
_geom_contact_site_symmetry_2
_geom_contact_publ_flag
H4a H4b 1.64947(15) . . ?
O5a H4a 1.66(3) . . ?
F2a F3b 1.66(4) . . ?
F3a F1b 1.82(3) . . ?
O7b H4b 1.84(2) . '3 666' ?
O6a F3b 1.85(4) . . ?
O7a H4b 1.851(19) . '3 666' ?
O7b H4a 1.977(19) . . ?
H10 H7 2.01927(16) . . ?
F1a F2a 2.06(3) . . ?
F1b F2b 2.06(3) . . ?
C6 H5 2.072(10) . . ?
C5 H4 2.096(10) . . ?
C12 H11 2.097(10) . . ?
N2 H13 2.102(6) . . ?
N1 H4 2.109(6) . . ?
C10 H11 2.114(9) . . ?
C11 H12 2.117(10) . . ?
C13 H12 2.123(9) . . ?
C5 H6 2.124(10) . . ?
C7 H6 2.126(9) . . ?
C12 H13 2.128(10) . . ?
C4 H5 2.131(9) . . ?
C9 H10 2.147(8) . . ?
C8 H7 2.150(8) . . ?
C6 H7 2.150(10) . . ?
F2a F2b 2.16(3) . . ?
C11 H10 2.160(10) . . ?
F1a F3a 2.19(2) . . ?
O6a O7a 2.23(3) . . ?
F2b F3b 2.24(4) . . ?
F1b F3b 2.25(4) . . ?
F1a F1b 2.28(3) . . ?
C8 C4 2.302(12) . . ?
C4 C6 2.331(13) . . ?
F2a F3a 2.34(3) . . ?
O6b F3b 2.34(3) . . ?
O5a O6a 2.35(4) . . ?
O6b H7 2.35(2) . '1 545' ?
C9 C13 2.348(11) . . ?
O6b H10 2.35(2) . '1 545' ?
S F3b 2.36(3) . . ?
C10 C12 2.361(13) . . ?
N1 C9 2.362(10) . . ?
F3b H5 2.37(3) . '4 564' ?
C13 C11 2.372(13) . . ?
C7 C5 2.375(13) . . ?
N2 C12 2.377(11) . . ?
O5a O7a 2.38(3) . . ?
N1 C7 2.380(10) . . ?
C8 C6 2.387(13) . . ?
N1 C5 2.392(12) . . ?
O7b F3a 2.39(3) . . ?
N2 C10 2.395(10) . . ?
N2 C8 2.397(10) . . ?
C9 C11 2.406(12) . . ?
H6 H5 2.4118(2) . . ?
H13 H12 2.4333(2) . . ?
O6b O7b 2.44(3) . . ?
H12 H11 2.4362(2) . . ?
O6a H10 2.44(3) . '1 545' ?
H5 H4 2.4445(2) . . ?
O5b O6b 2.44(3) . . ?
C14 O6a 2.45(3) . . ?
H7 H6 2.4543(2) . . ?
O5b O7b 2.47(3) . . ?
O7a H7 2.469(18) . '1 545' ?
O6a F1a 2.47(3) . . ?
H11 H10 2.4816(2) . . ?
O2 H12 2.486(7) . '3 766' ?
C9 C7 2.493(12) . . ?
O5a F3a 2.50(3) . . ?
S F1b 2.51(3) . . ?
S F3a 2.517(18) . . ?
C8 C10 2.525(12) . . ?
S F1a 2.537(16) . . ?
S F2a 2.548(19) . . ?
O5b H4a 2.562(16) . . ?
S F2b 2.57(2) . . ?
C14 O7b 2.58(3) . . ?
O5b H13 2.579(16) . '3 766' ?
C3 C1 2.594(13) . . ?
O7a O5b 2.60(2) . . ?
O3 H11 2.598(8) . '4 465' ?
C14 O5a 2.60(4) . . ?
N2 N1 2.632(9) . . ?
C2 C3 2.635(13) . . ?
O5a O6b 2.64(3) . . ?
O7b F1b 2.65(3) . . ?
C14 O6b 2.65(3) . . ?
C2 C1 2.663(13) . . ?
C7 H10 2.677(9) . . ?
O7b H6 2.679(19) . '3 676' ?
O2 H4 2.684(7) . '2 646' ?
C7 C4 2.691(12) . . ?
O3 H12 2.697(7) . '4 465' ?
C10 H7 2.702(9) . . ?
C14 O7a 2.70(3) . . ?
S H4a 2.705(3) . . ?
F2a H11 2.71(2) . '2 645' ?
O4 H6 2.708(5) . '3 676' ?
O6b F2a 2.72(3) . . ?
Re1 H4a 2.7196(4) . . ?
Re1 H4b 2.7196(4) . . ?
C3 H4 2.724(8) . . ?
C10 C13 2.726(12) . . ?
F1a H4 2.729(16) . '4 564' ?
C8 C5 2.729(12) . . ?
F1a H5 2.733(16) . '4 564' ?
O6a H13 2.73(3) . '3 766' ?
C9 C12 2.743(12) . . ?
C9 H7 2.745(8) . . ?
C8 H10 2.751(8) . . ?
O5a F2b 2.75(3) . . ?
H4a H6 2.7574(2) . '3 676' ?
N1 C6 2.759(11) . . ?
F1b H11 2.76(3) . '2 645' ?
O7a F1b 2.76(3) . . ?
N2 C11 2.763(11) . . ?
O7a F2a 2.78(3) . . ?
C2 H13 2.791(9) . . ?
O4 N1 2.811(8) . . ?
F3a H5 2.818(18) . '3 676' ?
O6b H4b 2.82(2) . '3 666' ?
C14 O5b 2.82(3) . . ?
S H4b 2.822(3) . '3 666' ?
O4 N2 2.830(8) . . ?
F3a H6 2.858(17) . '3 676' ?
O5b F1a 2.86(2) . . ?
O5b H13 2.900(16) . . ?
O1 H5 2.922(7) . '2 646' ?
O7a F3b 2.93(3) . . ?
N2 H4a 2.944(6) . . ?
O6b F1b 2.95(3) . . ?
C3 H4b 2.950(9) . . ?
C2 H4a 2.950(9) . . ?
O5b F2b 2.95(2) . . ?
O6a F2a 2.95(3) . . ?
N2 C1 2.970(12) . . ?
O6a F2b 2.99(3) . . ?
O5a F1a 2.99(3) . . ?
O6a O7b 2.99(3) . . ?
C10 C7 2.997(13) . . ?
O6a H7 3.00(3) . '1 545' ?
F2a H5 3.01(2) . '4 564' ?
O1 H11 3.008(8) . '3 776' ?
O4 C2 3.009(11) . . ?
N1 C1 3.010(12) . . ?
Re1 C9 3.025(8) . . ?
Re1 C8 3.026(8) . . ?
O5a H13 3.03(3) . . ?
Re1 O1 3.029(8) . . ?
O5b F3b 3.04(3) . . ?
S H7 3.039(3) . '1 545' ?
O3 H4 3.039(7) . . ?
O7b F2a 3.04(3) . . ?
Re1 O3 3.047(7) . . ?
Re1 O2 3.053(7) . . ?
O3 O1 3.053(10) . '2 646' ?
F2b H4 3.06(2) . '4 564' ?
N1 C3 3.069(10) . . ?
O7b H4a 3.08(2) . '3 666' ?
F3a F3b 3.08(3) . . ?
O7b H4b 3.09(2) . . ?
O4 C3 3.089(11) . . ?
N2 C2 3.123(11) . . ?
Re1 C13 3.132(9) . . ?
H4b H6 3.1348(3) . '3 676' ?
Re1 C4 3.138(9) . . ?
O7a H10 3.14(2) . '1 545' ?
O2 H13 3.156(7) . . ?
O7b F2b 3.17(3) . . ?
O5b F3a 3.17(2) . . ?
O1 C5 3.189(12) . '2 646' ?
O5b H7 3.212(16) . '1 545' ?
Re1 H13 3.2175(4) . . ?
Re1 H4 3.2217(4) . . ?
H4a H4b 3.2370(2) . '3 666' ?
O5a H4b 3.24(3) . . ?
O5a H4b 3.25(3) . '3 666' ?
O1 H6 3.255(8) . '2 646' ?
C2 H4 3.264(9) . '2 646' ?
C14 H5 3.26(2) . '4 564' ?
O6a F1b 3.27(4) . . ?
O6b F1a 3.27(3) . . ?
O5b H12 3.271(16) . '3 766' ?
F3a F3b 3.28(3) . '2 655' ?
F2b H12 3.28(2) . . ?
O5a F1b 3.28(4) . . ?
O7a H4a 3.287(18) . . ?
C3 C4 3.292(12) . . ?
H13 H13 3.2925(3) . '3 766' ?
C8 H4 3.293(8) . . ?
F3a H4a 3.293(16) . . ?
C6 H4 3.309(10) . . ?
C1 H11 3.310(10) . '3 776' ?
O3 C11 3.313(12) . '4 465' ?
N1 H4b 3.315(6) . . ?
C4 H6 3.319(9) . . ?
C7 H5 3.319(9) . . ?
O2 O3 3.320(10) . '2 646' ?
H4b H7 3.3247(3) . '3 676' ?
O6b H4 3.33(2) . '3 666' ?
C9 H13 3.330(8) . . ?
C13 H11 3.330(9) . . ?
O7a H4 3.337(18) . '3 666' ?
N2 H12 3.339(6) . . ?
C10 H12 3.342(9) . . ?
O4 C9 3.345(10) . . ?
C2 C13 3.345(13) . . ?
O5a F3b 3.35(4) . . ?
C11 H13 3.346(10) . . ?
O3 C1 3.346(11) . '2 646' ?
C8 H6 3.355(8) . . ?
C5 H7 3.357(10) . . ?
O4 C8 3.357(10) . . ?
N1 H5 3.358(6) . . ?
N1 H7 3.358(6) . . ?
O3 C12 3.359(12) . '4 465' ?
C12 H10 3.362(10) . . ?
C9 H11 3.363(8) . . ?
C13 H4a 3.371(8) . . ?
O7a F3a 3.37(3) . . ?
N2 H10 3.372(6) . . ?
C2 H4b 3.374(10) . . ?
O1 C6 3.386(13) . '2 646' ?
O7a H4a 3.391(19) . '3 666' ?
S H10 3.394(3) . '1 545' ?
O2 C4 3.395(11) . '2 646' ?
O2 C12 3.429(12) . '3 766' ?
O3 C1 3.434(13) . . ?
F2b H5 3.44(2) . '4 564' ?
H4a H13 3.4384(4) . . ?
O4 H7 3.453(5) . '3 676' ?
C1 H5 3.466(10) . '2 646' ?
O1 C3 3.471(11) . '2 656' ?
O5b H10 3.479(16) . '1 545' ?
O1 C3 3.483(12) . . ?
H10 H5 3.4837(3) . '3 676' ?
O5a H6 3.48(3) . '3 676' ?
O5a F2a 3.49(3) . . ?
O4 C6 3.500(11) . '3 676' ?
O2 C3 3.500(12) . . ?
O7b F1a 3.52(3) . . ?
O3 C2 3.516(12) . . ?
C2 H12 3.525(10) . '3 766' ?
H4b H6 3.5258(4) . '1 545' ?
O5a H7 3.53(3) . '1 545' ?
O6a F3a 3.54(3) . . ?
O7b H7 3.542(18) . '1 545' ?
C2 O1 3.546(12) . . ?
C10 C12 3.553(13) . '3 776' ?
O7b F3b 3.56(3) . . ?
F1a H12 3.562(17) . . ?
H4b H4b 3.5645(3) . '3 666' ?
F1b H4b 3.57(3) . '3 666' ?
C10 H5 3.574(8) . '3 676' ?
O2 C1 3.577(11) . . ?
F3b H4 3.58(3) . '4 564' ?
O7a F1a 3.58(3) . . ?
C5 C1 3.582(14) . '2 656' ?
O6b F2b 3.58(3) . . ?
O2 H4a 3.586(7) . . ?
N2 H11 3.589(6) . '3 776' ?
O2 C3 3.590(11) . '2 646' ?
H12 H10 3.6011(3) . '3 776' ?
C9 C4 3.607(12) . . ?
O4 C4 3.609(10) . . ?
O7b O7b 3.62(3) . '3 666' ?
F1b H5 3.62(3) . '4 564' ?
C12 H10 3.621(9) . '3 776' ?
O5a H13 3.62(3) . '3 766' ?
O4 C13 3.637(10) . . ?
O7a H6 3.644(18) . '1 545' ?
O7a F2b 3.65(3) . . ?
C8 C13 3.646(12) . . ?
C9 H4a 3.649(8) . . ?
C3 H12 3.667(9) . '4 465' ?
N1 H4a 3.668(6) . . ?
O3 H4b 3.670(7) . . ?
C5 H10 3.670(9) . '3 676' ?
C3 H11 3.672(9) . '4 465' ?
C2 C4 3.681(12) . '2 646' ?
N1 C10 3.682(11) . . ?
O6b F3a 3.68(3) . . ?
C9 H11 3.686(8) . '3 776' ?
N1 O3 3.687(9) . '2 656' ?
N2 C7 3.690(11) . . ?
C14 H4 3.703(19) . '4 564' ?
O5b F2a 3.70(2) . . ?
O5b F1b 3.70(3) . . ?
C1 H13 3.704(10) . . ?
C10 H12 3.708(8) . '3 776' ?
F2a H10 3.709(19) . '2 645' ?
O2 H13 3.712(7) . '3 766' ?
C13 C1 3.713(14) . . ?
C8 C6 3.716(12) . '3 676' ?
F2b F3b 3.72(3) . '2 655' ?
C9 H6 3.718(8) . '3 676' ?
S H13 3.718(3) . '3 766' ?
C7 C7 3.721(12) . '3 676' ?
C10 C11 3.722(12) . '3 776' ?
C13 H10 3.726(8) . '3 776' ?
F2a F3a 3.73(3) . '2 645' ?
C6 H4a 3.729(10) . '3 676' ?
C8 O3 3.735(11) . '2 656' ?
C14 H11 3.74(2) . '2 645' ?
C9 C1 3.744(13) . . ?
C9 C6 3.745(13) . . ?
C8 C1 3.749(12) . . ?
C9 C11 3.751(12) . '3 776' ?
C4 H7 3.752(8) . '3 676' ?
O6a H11 3.76(3) . '1 545' ?
F1b F3b 3.76(4) . '2 655' ?
O6a H12 3.76(3) . '3 766' ?
F3b H10 3.76(3) . '1 545' ?
C8 C11 3.766(12) . . ?
C3 H4a 3.771(9) . . ?
C4 H7 3.774(8) . . ?
C11 C11 3.777(13) . '3 776' ?
C4 H4b 3.780(9) . . ?
C8 H5 3.782(8) . . ?
C7 H4 3.783(9) . . ?
C8 H6 3.785(8) . '3 676' ?
C4 C1 3.794(13) . . ?
F1a H13 3.795(16) . '3 766' ?
O4 H4 3.797(6) . . ?
O4 H4b 3.798(5) . '3 666' ?
C9 H12 3.803(8) . '3 776' ?
N2 H4b 3.807(6) . . ?
C10 H13 3.809(8) . . ?
C1 H4 3.815(10) . . ?
C9 H12 3.817(8) . . ?
N2 H11 3.817(6) . . ?
C13 H10 3.817(8) . . ?
C5 H7 3.820(10) . '3 676' ?
N1 H6 3.832(6) . . ?
C7 C6 3.832(13) . '3 676' ?
C13 H11 3.834(8) . '3 776' ?
N2 C11 3.844(11) . '3 776' ?
C9 C12 3.845(12) . '3 776' ?
C3 C1 3.846(12) . '2 646' ?
N2 O1 3.846(10) . . ?
O4 C7 3.847(10) . '3 676' ?
C10 C13 3.847(12) . '3 776' ?
C8 C7 3.850(12) . '3 676' ?
O4 H13 3.851(5) . . ?
C11 C12 3.856(14) . '3 776' ?
F1b H10 3.86(3) . '2 645' ?
O4 H4a 3.864(5) . '3 666' ?
O4 O2 3.866(9) . . ?
C9 C6 3.873(12) . '3 676' ?
C7 H12 3.874(9) . '3 776' ?
F1b H6 3.87(3) . '3 676' ?
O3 C4 3.878(11) . . ?
F2a F2b 3.88(3) . '2 645' ?
O6b H4a 3.88(2) . . ?
C10 C5 3.883(12) . '3 676' ?
N1 H7 3.885(6) . '3 676' ?
F2a H4b 3.89(2) . '3 666' ?
C13 C11 3.889(13) . '3 776' ?
F2b H13 3.889(19) . . ?
C6 H4b 3.892(10) . '3 676' ?
F1b H5 3.89(3) . '3 676' ?
C8 H12 3.901(8) . '3 776' ?
O5b H4b 3.904(16) . '3 666' ?
O7b H6 3.91(2) . '1 545' ?
N1 O1 3.911(10) . . ?
F3a H12 3.912(16) . . ?
C14 H4b 3.914(19) . '3 666' ?
F3b H13 3.92(3) . '3 766' ?
O6a H4a 3.92(3) . . ?
F2b H5 3.94(2) . '3 676' ?
C14 H4a 3.94(2) . . ?
C1 C6 3.953(14) . '2 646' ?
O2 C13 3.965(11) . . ?
O3 C4 3.973(12) . '2 646' ?
C7 H4b 3.973(9) . '3 676' ?
F3a H4b 3.976(17) . '3 666' ?
N1 C13 3.978(11) . . ?
S H6 3.978(3) . '3 676' ?
N1 O3 3.982(9) . . ?
C11 H5 3.982(9) . '3 676' ?
N2 C4 3.984(11) . . ?
O2 C5 3.994(12) . '2 646' ?
O2 H5 3.995(7) . '2 646' ?
C6 H7 4.002(10) . '3 676' ?
O1 H4b 4.006(8) . '2 656' ?
N2 H6 4.009(6) . '3 676' ?
C8 H4a 4.015(8) . . ?
O2 C13 4.016(11) . '3 766' ?
C8 H7 4.018(8) . '3 676' ?
C4 H10 4.024(8) . '3 676' ?
C7 C5 4.024(13) . '3 676' ?
C6 H10 4.026(10) . . ?
C9 H5 4.028(8) . '3 676' ?
O1 C11 4.032(12) . '3 776' ?
C2 C5 4.034(13) . '2 646' ?
O4 O3 4.037(9) . . ?
C11 H7 4.038(10) . . ?
C10 H11 4.040(8) . '3 776' ?
S H13 4.047(3) . . ?
O1 C4 4.048(11) . '2 646' ?
N2 O2 4.049(9) . . ?
O6b F2b 4.06(3) . '2 645' ?
N2 C3 4.059(11) . . ?
C7 O3 4.062(11) . '2 656' ?
C3 C4 4.066(12) . '2 646' ?
O4 C1 4.067(11) . . ?
N1 C2 4.067(12) . . ?
O2 C1 4.073(13) . '2 646' ?
N1 C7 4.084(11) . '3 676' ?
C4 C1 4.086(13) . '2 656' ?
C9 C5 4.096(12) . '3 676' ?
O3 O1 4.105(11) . . ?
C14 F3b 4.11(4) . '2 655' ?
S H4b 4.114(3) . . ?
C7 C4 4.129(12) . '3 676' ?
C10 C6 4.130(13) . '3 676' ?
N1 O2 4.141(9) . '2 656' ?
N1 C3 4.141(11) . '2 656' ?
C10 C10 4.151(12) . '3 776' ?
C8 C5 4.157(12) . '3 676' ?
O2 O1 4.169(11) . '2 646' ?
O2 O3 4.177(11) . . ?
C9 C5 4.180(12) . . ?
N1 C6 4.183(12) . '3 676' ?
C2 O1 4.184(13) . '2 646' ?
C8 C12 4.194(12) . . ?
C9 O3 4.209(10) . '2 656' ?
F2a F3b 4.22(4) . '2 655' ?
C11 C1 4.229(14) . '3 776' ?
S H4a 4.250(3) . '3 666' ?
O6b F1b 4.26(3) . '2 645' ?
N2 C10 4.261(10) . '3 776' ?
O2 O1 4.272(10) . . ?
O4 O4 4.273(8) . '3 666' ?
C3 C5 4.285(13) . '2 646' ?
C2 C1 4.295(14) . '2 646' ?
O6a F1b 4.30(4) . '2 645' ?
O3 C5 4.303(12) . '2 646' ?
C8 C12 4.318(12) . '3 776' ?
O3 C6 4.320(12) . '2 646' ?
O3 C2 4.325(12) . '2 656' ?
C8 C3 4.325(12) . . ?
O5a O7b 4.33(3) . '3 666' ?
O6b F1a 4.34(3) . '2 645' ?
O6b F2a 4.34(3) . '2 645' ?
Re1 C7 4.358(9) . . ?
Re1 C10 4.366(8) . . ?
C7 C11 4.371(13) . . ?
C12 C12 4.377(14) . '3 776' ?
N1 C2 4.379(11) . '2 656' ?
N2 C12 4.383(12) . '3 776' ?
C10 C6 4.384(13) . . ?
C9 C2 4.384(12) . . ?
C9 C10 4.402(12) . '3 776' ?
C7 O1 4.402(12) . '2 656' ?
C6 C6 4.403(14) . '3 676' ?
C8 C3 4.417(12) . '2 656' ?
C3 C12 4.421(13) . '4 465' ?
C2 C3 4.421(13) . '2 646' ?
C3 C11 4.422(13) . '4 465' ?
C8 C11 4.427(12) . '3 776' ?
Re1 C12 4.428(10) . . ?
Re1 C5 4.428(10) . . ?
C8 C8 4.431(11) . '3 676' ?
Re1 H11 4.4476(5) . '3 776' ?
Re1 O3 4.490(7) . '2 656' ?
Re1 O2 4.612(7) . '2 656' ?
Re1 C4 4.769(8) . '2 646' ?
Re1 C5 4.772(9) . '2 646' ?
Re1 O1 4.784(8) . '2 646' ?
Re1 C6 4.919(10) . . ?
Re1 C11 4.926(9) . . ?

loop_
_geom_hbond_atom_site_label_D
_geom_hbond_atom_site_label_H
_geom_hbond_atom_site_label_A
_geom_hbond_site_symmetry_D
_geom_hbond_site_symmetry_H
_geom_hbond_site_symmetry_A
_geom_hbond_distance_DH
_geom_hbond_distance_HA
_geom_hbond_distance_DA
_geom_hbond_angle_DHA
_geom_hbond_publ_flag
? ? ? ? ? ? ? ? ? ? ?

loop_
_geom_torsion_atom_site_label_1
_geom_torsion_atom_site_label_2
_geom_torsion_atom_site_label_3
_geom_torsion_atom_site_label_4
_geom_torsion_site_symmetry_1
_geom_torsion_site_symmetry_2
_geom_torsion_site_symmetry_3
_geom_torsion_site_symmetry_4
_geom_torsion
_geom_torsion_publ_flag
N2 Re1 O4 H4a . . . . 65.5(4) ?
N2 Re1 O4 H4b . . . . -176.5(4) ?
N1 Re1 O4 H4a . . . . 141.6(4) ?
N1 Re1 O4 H4b . . . . -100.4(4) ?
C2 Re1 O4 H4a . . . . -33.7(5) ?
C2 Re1 O4 H4b . . . . 84.3(5) ?
C3 Re1 O4 H4a . . . . -121.6(5) ?
C3 Re1 O4 H4b . . . . -3.6(5) ?
C1 Re1 O4 H4a . . . . 93(4) ?
C1 Re1 O4 H4b . . . . -149(3) ?
O4 Re1 N2 C9 . . . . 80.5(5) ?
O4 Re1 N2 C13 . . . . -97.4(6) ?
N1 Re1 N2 C9 . . . . -2.0(5) ?
N1 Re1 N2 C13 . . . . -179.9(6) ?
C2 Re1 N2 C9 . . . . 173.1(6) ?
C2 Re1 N2 C13 . . . . -4.8(7) ?
C3 Re1 N2 C9 . . . . -1(3) ?
C3 Re1 N2 C13 . . . . -179(2) ?
C1 Re1 N2 C9 . . . . -97.1(6) ?
C1 Re1 N2 C13 . . . . 85.0(7) ?
O4 Re1 N1 C8 . . . . -82.5(5) ?
O4 Re1 N1 C4 . . . . 96.1(6) ?
N2 Re1 N1 C8 . . . . .7(5) ?
N2 Re1 N1 C4 . . . . 179.3(7) ?
C2 Re1 N1 C8 . . . . -42(3) ?
C2 Re1 N1 C4 . . . . 137(3) ?
C3 Re1 N1 C8 . . . . -179.2(6) ?
C3 Re1 N1 C4 . . . . -.6(7) ?
C1 Re1 N1 C8 . . . . 93.4(6) ?
C1 Re1 N1 C4 . . . . -88.0(7) ?
O4 Re1 C2 O2 . . . . -57(18) ?
N2 Re1 C2 O2 . . . . -139(18) ?
N1 Re1 C2 O2 . . . . -98(18) ?
C3 Re1 C2 O2 . . . . 40(18) ?
C1 Re1 C2 O2 . . . . 127(18) ?
O4 Re1 C3 O3 . . . . 177(9) ?
N2 Re1 C3 O3 . . . . -103(9) ?
N1 Re1 C3 O3 . . . . -102(9) ?
C2 Re1 C3 O3 . . . . 83(9) ?
C1 Re1 C3 O3 . . . . -6(9) ?
O4 Re1 C1 O1 . . . . -103(41) ?
N2 Re1 C1 O1 . . . . -76(42) ?
N1 Re1 C1 O1 . . . . -151(42) ?
C2 Re1 C1 O1 . . . . 24(42) ?
C3 Re1 C1 O1 . . . . 111(42) ?
Re1 N2 C9 C8 . . . . 3.0(8) ?
Re1 N2 C9 C10 . . . . -177.7(6) ?
C13 N2 C9 C8 . . . . -179.0(7) ?
C13 N2 C9 C10 . . . . .4(11) ?
Re1 N2 C13 C12 . . . . 178.1(6) ?
Re1 N2 C13 H13 . . . . -2.7(11) ?
C9 N2 C13 C12 . . . . .2(12) ?
C9 N2 C13 H13 . . . . 179.4(7) ?
Re1 N1 C8 C9 . . . . .6(9) ?
Re1 N1 C8 C7 . . . . -179.7(6) ?
C4 N1 C8 C9 . . . . -178.1(7) ?
C4 N1 C8 C7 . . . . 1.5(11) ?
Re1 N1 C4 C5 . . . . -179.7(7) ?
Re1 N1 C4 H4 . . . . .8(11) ?
C8 N1 C4 C5 . . . . -1.1(12) ?
C8 N1 C4 H4 . . . . 179.4(7) ?
N2 C9 C8 N1 . . . . -2.4(10) ?
N2 C9 C8 C7 . . . . 178.0(7) ?
C10 C9 C8 N1 . . . . 178.3(7) ?
C10 C9 C8 C7 . . . . -1.3(13) ?
N2 C9 C10 C11 . . . . -.8(12) ?
N2 C9 C10 H10 . . . . -178.5(7) ?
C8 C9 C10 C11 . . . . 178.5(8) ?
C8 C9 C10 H10 . . . . .8(12) ?
N1 C8 C7 C6 . . . . -.2(13) ?
N1 C8 C7 H7 . . . . 178.7(7) ?
C9 C8 C7 C6 . . . . 179.4(8) ?
C9 C8 C7 H7 . . . . -1.7(13) ?
C9 C10 C11 C12 . . . . .6(13) ?
C9 C10 C11 H11 . . . . 179.5(8) ?
H10 C10 C11 C12 . . . . 178.2(8) ?
H10 C10 C11 H11 . . . . -2.9(14) ?
C8 C7 C6 C5 . . . . -1.7(14) ?
C8 C7 C6 H6 . . . . 178.6(8) ?
H7 C7 C6 C5 . . . . 179.4(8) ?
H7 C7 C6 H6 . . . . -.4(14) ?
N2 C13 C12 C11 . . . . -.5(13) ?
N2 C13 C12 H12 . . . . 176.9(8) ?
H13 C13 C12 C11 . . . . -179.6(8) ?
H13 C13 C12 H12 . . . . -2.3(13) ?
C6 C5 C4 N1 . . . . -.8(14) ?
C6 C5 C4 H4 . . . . 178.7(8) ?
H5 C5 C4 N1 . . . . 176.0(8) ?
H5 C5 C4 H4 . . . . -4.5(14) ?
C4 C5 C6 C7 . . . . 2.1(14) ?
C4 C5 C6 H6 . . . . -178.1(9) ?
H5 C5 C6 C7 . . . . -174.8(8) ?
H5 C5 C6 H6 . . . . 4.9(15) ?
C10 C11 C12 C13 . . . . .0(14) ?
C10 C11 C12 H12 . . . . -177.3(8) ?
H11 C11 C12 C13 . . . . -178.9(8) ?
H11 C11 C12 H12 . . . . 3.8(15) ?
O5a S C14 F1a . . . . 74(2) ?
O5a S C14 F2a . . . . -154(2) ?
O5a S C14 F3a . . . . -30.9(16) ?
O5a S C14 F1b . . . . -115(2) ?
O5a S C14 F2b . . . . 26(2) ?
O5a S C14 F3b . . . . 135.0(17) ?
O6a S C14 F1a . . . . -42.4(18) ?
O6a S C14 F2a . . . . 89(2) ?
O6a S C14 F3a . . . . -147.5(13) ?
O6a S C14 F1b . . . . 129(2) ?
O6a S C14 F2b . . . . -90(2) ?
O6a S C14 F3b . . . . 18.4(15) ?
O7a S C14 F1a . . . . -144.7(16) ?
O7a S C14 F2a . . . . -13(2) ?
O7a S C14 F3a . . . . 110.1(12) ?
O7a S C14 F1b . . . . 26(2) ?
O7a S C14 F2b . . . . 167.2(17) ?
O7a S C14 F3b . . . . -84.0(14) ?
O5b S C14 F1a . . . . 23.8(19) ?
O5b S C14 F2a . . . . 155.1(17) ?
O5b S C14 F3a . . . . -81.3(12) ?
O5b S C14 F1b . . . . -165(2) ?
O5b S C14 F2b . . . . -24(2) ?
O5b S C14 F3b . . . . 84.6(14) ?
O6b S C14 F1a . . . . -102.5(17) ?
O6b S C14 F2a . . . . 29(2) ?
O6b S C14 F3a . . . . 152.4(12) ?
O6b S C14 F1b . . . . 68(2) ?
O6b S C14 F2b . . . . -150.5(18) ?
O6b S C14 F3b . . . . -41.7(15) ?
O7b S C14 F1a . . . . 144.4(16) ?
O7b S C14 F2a . . . . -84.3(19) ?
O7b S C14 F3a . . . . 39.3(12) ?
O7b S C14 F1b . . . . -45(2) ?
O7b S C14 F2b . . . . 96.4(18) ?
O7b S C14 F3b . . . . -154.8(13) ?
C14 S O5a O5b . . . . -106.8(15) ?
C14 S O5a O7b . . . . 90.7(11) ?
O6a S O5a O5b . . . . -8(2) ?
O6a S O5a O7b . . . . -170.5(14) ?
O7a S O5a O5b . . . . 121.9(17) ?
O7a S O5a O7b . . . . -40.6(18) ?
O5b S O5a O5b . . . . .0(13) ?
O5b S O5a O7b . . . . -163(2) ?
O6b S O5a O5b . . . . 67(4) ?
O6b S O5a O7b . . . . -96(3) ?
O7b S O5a O5b . . . . 163(2) ?
O7b S O5a O7b . . . . -.0(11) ?
C14 S O6a O5b . . . . 115.4(10) ?
C14 S O6a O6b . . . . -104.2(12) ?
O5a S O6a O5b . . . . 6.3(17) ?
O5a S O6a O6b . . . . 146.8(17) ?
O7a S O6a O5b . . . . -135.3(11) ?
O7a S O6a O6b . . . . 5.1(14) ?
O5b S O6a O5b . . . . -.0(10) ?
O5b S O6a O6b . . . . 140.4(14) ?
O6b S O6a O5b . . . . -140.4(14) ?
O6b S O6a O6b . . . . .0(12) ?
O7b S O6a O5b . . . . -108(7) ?
O7b S O6a O6b . . . . 32(8) ?
C14 S O7a O6b . . . . 87.6(16) ?
C14 S O7a O7b . . . . -90.3(11) ?
O5a S O7a O6b . . . . -142(2) ?
O5a S O7a O7b . . . . 40.4(19) ?
O6a S O7a O6b . . . . -6.8(18) ?
O6a S O7a O7b . . . . 175.3(13) ?
O5b S O7a O6b . . . . -77(2) ?
O5b S O7a O7b . . . . 105.0(15) ?
O6b S O7a O6b . . . . -.0(16) ?
O6b S O7a O7b . . . . -177.9(18) ?
O7b S O7a O6b . . . . 177.9(18) ?
O7b S O7a O7b . . . . .0(11) ?
C14 S O5b O5a . . . . 92(2) ?
C14 S O5b O6a . . . . -80.4(13) ?
O5a S O5b O5a . . . . 0(2) ?
O5a S O5b O6a . . . . -172(2) ?
O6a S O5b O5a . . . . 172(2) ?
O6a S O5b O6a . . . . .0(15) ?
O7a S O5b O5a . . . . -104(2) ?
O7a S O5b O6a . . . . 83.9(18) ?
O6b S O5b O5a . . . . -149(2) ?
O6b S O5b O6a . . . . 38.3(15) ?
O7b S O5b O5a . . . . -18(2) ?
O7b S O5b O6a . . . . 169.8(13) ?
C14 S O6b O6a . . . . 83.4(13) ?
C14 S O6b O7a . . . . -104.3(15) ?
O5a S O6b O6a . . . . -90(3) ?
O5a S O6b O7a . . . . 82(3) ?
O6a S O6b O6a . . . . -.0(16) ?
O6a S O6b O7a . . . . 172(2) ?
O7a S O6b O6a . . . . -172(2) ?
O7a S O6b O7a . . . . .0(16) ?
O5b S O6b O6a . . . . -41.2(16) ?
O5b S O6b O7a . . . . 131.1(15) ?
O7b S O6b O6a . . . . -174.5(14) ?
O7b S O6b O7a . . . . -2.2(18) ?
C14 S O7b O5a . . . . -105.7(15) ?
C14 S O7b O7a . . . . 107.6(10) ?
O5a S O7b O5a . . . . .0(18) ?
O5a S O7b O7a . . . . -146.7(16) ?
O6a S O7b O5a . . . . 118(7) ?
O6a S O7b O7a . . . . -28(7) ?
O7a S O7b O5a . . . . 146.7(16) ?
O7a S O7b O7a . . . . -.0(11) ?
O5b S O7b O5a . . . . 14.1(16) ?
O5b S O7b O7a . . . . -132.5(11) ?
O6b S O7b O5a . . . . 148.2(16) ?
O6b S O7b O7a . . . . 1.5(13) ?
S C14 F1a F2b . . . . -103.9(19) ?
S C14 F1a F3b . . . . 75.6(15) ?
F2a C14 F1a F2b . . . . 132(3) ?
F2a C14 F1a F3b . . . . -49(2) ?
F3a C14 F1a F2b . . . . -7.6(17) ?
F3a C14 F1a F3b . . . . 172(2) ?
F1b C14 F1a F2b . . . . 92(5) ?
F1b C14 F1a F3b . . . . -88(5) ?
F2b C14 F1a F2b . . . . -.0(18) ?
F2b C14 F1a F3b . . . . 179(2) ?
F3b C14 F1a F2b . . . . -179(2) ?
F3b C14 F1a F3b . . . . .0(15) ?
S C14 F2a F1b . . . . 92(3) ?
F1a C14 F2a F1b . . . . -146(3) ?
F3a C14 F2a F1b . . . . -13(3) ?
F1b C14 F2a F1b . . . . 0(3) ?
F2b C14 F2a F1b . . . . -89(4) ?
F3b C14 F2a F1b . . . . 170(3) ?
S C14 F3a F2b . . . . 112.4(16) ?
F1a C14 F3a F2b . . . . 6.4(15) ?
F2a C14 F3a F2b . . . . -133(3) ?
F1b C14 F3a F2b . . . . -141(3) ?
F2b C14 F3a F2b . . . . .0(15) ?
F3b C14 F3a F2b . . . . 37(7) ?
S C14 F1b F2a . . . . -101(3) ?
F1a C14 F1b F2a . . . . 63(5) ?
F2a C14 F1b F2a . . . . 0(2) ?
F3a C14 F1b F2a . . . . 169(3) ?
F2b C14 F1b F2a . . . . 127(4) ?
F3b C14 F1b F2a . . . . -11(3) ?
S C14 F2b F1a . . . . 91.5(17) ?
S C14 F2b F3a . . . . -79.9(14) ?
F1a C14 F2b F1a . . . . .0(14) ?
F1a C14 F2b F3a . . . . -171(2) ?
F2a C14 F2b F1a . . . . -88(4) ?
F2a C14 F2b F3a . . . . 101(3) ?
F3a C14 F2b F1a . . . . 171(2) ?
F3a C14 F2b F3a . . . . -.0(10) ?
F1b C14 F2b F1a . . . . -137(3) ?
F1b C14 F2b F3a . . . . 51(3) ?
F3b C14 F2b F1a . . . . 0(2) ?
F3b C14 F2b F3a . . . . -171(2) ?
S C14 F3b F1a . . . . -109.9(14) ?
F1a C14 F3b F1a . . . . -.0(11) ?
F2a C14 F3b F1a . . . . 138(2) ?
F3a C14 F3b F1a . . . . -33(8) ?
F1b C14 F3b F1a . . . . 144(3) ?
F2b C14 F3b F1a . . . . -.4(17) ?
S O5a O5b S . . . . .0(2) ?
S O5a O5b O6a . . . . 7(2) ?
O7b O5a O5b S . . . . 21(2) ?
O7b O5a O5b O6a . . . . 29(4) ?
S O5a O7b S . . . . -.0(2) ?
S O5a O7b O7a . . . . 25.5(12) ?
O5b O5a O7b S . . . . -23(3) ?
O5b O5a O7b O7a . . . . 3(3) ?
S O6a O5b S . . . . -.0(2) ?
S O6a O5b O5a . . . . -7(2) ?
O6b O6a O5b S . . . . -33.6(12) ?
O6b O6a O5b O5a . . . . -41(3) ?
S O6a O6b S . . . . .0(2) ?
S O6a O6b O7a . . . . -9(2) ?
O5b O6a O6b S . . . . 31.8(11) ?
O5b O6a O6b O7a . . . . 23(3) ?
S O7a O6b S . . . . -.00(19) ?
S O7a O6b O6a . . . . 8(2) ?
O7b O7a O6b S . . . . 2(2) ?
O7b O7a O6b O6a . . . . 11(4) ?
S O7a O7b S . . . . .0(2) ?
S O7a O7b O5a . . . . -24.4(12) ?
O6b O7a O7b S . . . . -3(2) ?
O6b O7a O7b O5a . . . . -27(3) ?
C14 F1a F2b C14 . . . . -.0(17) ?
C14 F1a F2b F3a . . . . 15(3) ?
F3b F1a F2b C14 . . . . 0(3) ?
F3b F1a F2b F3a . . . . 14(5) ?
C14 F1a F3b C14 . . . . .0(17) ?
F2b F1a F3b C14 . . . . 0(3) ?
C14 F2a F1b C14 . . . . .0(16) ?
C14 F3a F2b C14 . . . . .0(17) ?
C14 F3a F2b F1a . . . . -14(3) ?
